data_2201768
loop_
_publ_author_name
'Lee, Uk'
'Jung, Yeon-Hwa'
'Joo, Hea-Chung'

_publ_section_title
;
 Dipotassium bis[hexaaquacobalt(II)] decavanadate tetrahydrate
;
_journal_issue 5
_journal_name_full 'Acta Crystallographica Section E'
_journal_page_first i72
_journal_page_last i74
_journal_paper_doi 10.1107/S1600536803006317
_journal_volume 59
_journal_year 2003
_chemical_formula_iupac 'K2 [Co (H2 O)6]2 [V10 O28], 4H2 O'
_chemical_formula_structural 'K2 (Co (H2 O)6)2 (V10 O28) (H2 O)4'
_chemical_formula_sum 'Co2 H32 K2 O44 V10'
_chemical_formula_weight 1441.72
_chemical_name_systematic ?
_space_group_IT_number 2
_symmetry_cell_setting triclinic
_symmetry_space_group_name_Hall '-P 1'
_symmetry_space_group_name_H-M 'P -1'
_atom_sites_solution_hydrogens geom
_atom_sites_solution_primary direct
_atom_sites_solution_secondary difmap
_audit_creation_method SHELXL-97
_cell_angle_alpha 105.12(2)
_cell_angle_beta 109.379(18)
_cell_angle_gamma 65.112(18)
_cell_formula_units_Z 1
_cell_length_a 10.762(2)
_cell_length_b 11.122(3)
_cell_length_c 8.771(2)
_cell_measurement_reflns_used 28
_cell_measurement_temperature 298(2)
_cell_measurement_theta_max 10.4
_cell_measurement_theta_min 9.5
_cell_volume 889.3(4)
_computing_cell_refinement STADI4
_computing_data_collection 'STADI4 (Stoe & Cie, 1996)'
_computing_data_reduction 'X-RED (Stoe & Cie, 1996)'
_computing_molecular_graphics 'ORTEP-3 (Farrugia, 1997) and DIAMOND (Brandenburg, 1998)'
_computing_publication_material SHELXL97
_computing_structure_refinement 'SHELXL97 (Sheldrick, 1997)'
_computing_structure_solution 'SHELXS97 (Sheldrick, 1997)'
_diffrn_ambient_temperature 298(2)
_diffrn_measured_fraction_theta_full 1.000
_diffrn_measured_fraction_theta_max 1.000
_diffrn_measurement_device_type 'Stoe Stadi-4'
_diffrn_measurement_method \w/2-\q
_diffrn_radiation_monochromator graphite
_diffrn_radiation_source 'fine-focus sealed tube'
_diffrn_radiation_type MoK\a
_diffrn_radiation_wavelength 0.71069
_diffrn_reflns_av_R_equivalents 0.0000
_diffrn_reflns_av_sigmaI/netI 0.0304
_diffrn_reflns_limit_h_max 13
_diffrn_reflns_limit_h_min -13
_diffrn_reflns_limit_k_max 13
_diffrn_reflns_limit_k_min -14
_diffrn_reflns_limit_l_max 11
_diffrn_reflns_limit_l_min 0
_diffrn_reflns_number 4092
_diffrn_reflns_theta_full 27.50
_diffrn_reflns_theta_max 27.50
_diffrn_reflns_theta_min 2.04
_diffrn_standards_decay_% 3.6
_diffrn_standards_interval_time 60
_diffrn_standards_number 3
_exptl_absorpt_coefficient_mu 3.775
_exptl_absorpt_correction_T_max 0.7041
_exptl_absorpt_correction_T_min 0.5908
_exptl_absorpt_correction_type numerical
_exptl_absorpt_process_details '(X-SHAPE; Stoe & Cie, 1996)'
_exptl_crystal_colour 'pale brown'
_exptl_crystal_density_diffrn 2.692
_exptl_crystal_density_method 'not measured'
_exptl_crystal_description triclinic
_exptl_crystal_F_000 706
_exptl_crystal_size_max 0.13
_exptl_crystal_size_mid 0.10
_exptl_crystal_size_min 0.09
_refine_diff_density_max 0.536
_refine_diff_density_min -0.671
_refine_ls_extinction_method none
_refine_ls_goodness_of_fit_ref 1.116
_refine_ls_hydrogen_treatment constr
_refine_ls_matrix_type full
_refine_ls_number_parameters 262
_refine_ls_number_reflns 4092
_refine_ls_number_restraints 0
_refine_ls_restrained_S_all 1.116
_refine_ls_R_factor_all 0.0500
_refine_ls_R_factor_gt 0.0365
_refine_ls_shift/su_max 0.001
_refine_ls_shift/su_mean 0.000
_refine_ls_structure_factor_coef Fsqd
_refine_ls_weighting_details 'w = 1/[\s^2^(Fo^2^)+(0.0464P)^2^+0.7547P] where P = (Fo^2^+2Fc^2^)/3'
_refine_ls_weighting_scheme calc
_refine_ls_wR_factor_gt 0.0865
_refine_ls_wR_factor_ref 0.0957
_reflns_number_gt 3403
_reflns_number_total 4092
_reflns_threshold_expression I>2\s(I)
_cod_data_source_file br6089.cif
_cod_data_source_block I
_cod_database_code 2201768
_cod_database_fobs_code 2201768

loop_
_symmetry_equiv_pos_as_xyz
'x, y, z'
'-x, -y, -z'

loop_
_atom_site_label
_atom_site_fract_x
_atom_site_fract_y
_atom_site_fract_z
_atom_site_U_iso_or_equiv
_atom_site_adp_type
_atom_site_calc_flag
_atom_site_refinement_flags
_atom_site_occupancy
_atom_site_disorder_assembly
_atom_site_disorder_group
_atom_site_type_symbol
Co 0.73135(5) 0.78797(5) 0.22397(6) 0.01776(13) Uani d . 1 . . Co
V1 0.21943(6) 0.55217(6) 0.38463(8) 0.01514(14) Uani d . 1 . . V
V2 0.44893(6) 0.27453(6) 0.35229(7) 0.01450(14) Uani d . 1 . . V
V3 0.50332(6) 0.52219(6) 0.32330(7) 0.01313(13) Uani d . 1 . . V
V4 0.73705(6) 0.24400(6) 0.30740(8) 0.01748(14) Uani d . 1 . . V
V5 0.72672(6) 0.19784(6) 0.63300(8) 0.01756(14) Uani d . 1 . . V
K 0.08436(10) 0.22436(10) 0.31861(12) 0.0319(2) Uani d . 1 . . K
Oh1 0.5993(2) 0.3789(2) 0.4847(3) 0.0136(5) Uani d . 1 . . O
Oc2 0.6429(2) 0.5906(2) 0.4773(3) 0.0143(5) Uani d . 1 . . O
Oc3 0.3624(2) 0.4455(2) 0.2592(3) 0.0142(5) Uani d . 1 . . O
Ob4 0.1578(3) 0.6545(2) 0.5641(3) 0.0175(5) Uani d . 1 . . O
Ob5 0.5692(3) 0.2033(2) 0.2210(3) 0.0179(5) Uani d . 1 . . O
Ob6 0.6089(3) 0.4152(3) 0.2034(3) 0.0172(5) Uani d . 1 . . O
Ob7 0.4039(3) 0.6627(3) 0.2322(3) 0.0178(5) Uani d . 1 . . O
Ob8 0.5611(3) 0.1637(2) 0.5078(3) 0.0173(5) Uani d . 1 . . O
Ob9 0.8046(3) 0.1282(3) 0.4564(3) 0.0193(5) Uani d . 1 . . O
Ob10 0.8375(3) 0.3037(3) 0.7200(3) 0.0186(5) Uani d . 1 . . O
Ot11 0.1026(3) 0.4849(3) 0.2944(3) 0.0237(6) Uani d . 1 . . O
Ot12 0.3274(3) 0.2140(3) 0.2596(3) 0.0225(6) Uani d . 1 . . O
Ot13 0.8226(3) 0.1603(3) 0.1711(4) 0.0270(6) Uani d . 1 . . O
Ot14 0.8068(3) 0.0789(3) 0.7410(4) 0.0294(7) Uani d . 1 . . O
Ow1 0.8948(3) 0.8571(3) 0.3700(4) 0.0244(6) Uani d . 1 . . O
H1a 0.9824 0.8193 0.3454 0.029 Uiso d R 1 . . H
H1b 0.8609 0.9497 0.3772 0.029 Uiso d R 1 . . H
Ow2 0.8227(3) 0.6302(3) 0.3619(4) 0.0253(6) Uani d . 1 . . O
H2a 0.7779 0.6062 0.4049 0.030 Uiso d R 1 . . H
H2b 0.8997 0.5556 0.3135 0.030 Uiso d R 1 . . H
Ow3 0.6271(3) 0.8983(3) 0.4051(4) 0.0319(7) Uani d . 1 . . O
H3a 0.5560 0.8779 0.4187 0.038 Uiso d R 1 . . H
H3b 0.6079 0.9957 0.4294 0.038 Uiso d R 1 . . H
Ow4 0.6568(3) 0.9393(3) 0.0825(4) 0.0290(6) Uani d . 1 . . O
H4a 0.7213 0.9438 0.0371 0.035 Uiso d R 1 . . H
H4b 0.5998 1.0206 0.0953 0.035 Uiso d R 1 . . H
Ow5 0.8480(3) 0.6640(3) 0.0553(4) 0.0333(7) Uani d . 1 . . O
H5a 0.9014 0.6997 0.0595 0.040 Uiso d R 1 . . H
H5b 0.8544 0.5802 0.0274 0.040 Uiso d R 1 . . H
Ow6 0.5635(4) 0.7279(4) 0.0932(4) 0.0449(9) Uani d . 1 . . O
H6a 0.5012 0.7583 -0.0167 0.054 Uiso d R 1 . . H
H6b 0.5034 0.7166 0.1356 0.054 Uiso d R 1 . . H
Ow7 -0.1544(4) 0.4081(3) 0.0684(4) 0.0417(8) Uani d . 1 . . O
H7a -0.2510 0.4059 0.0725 0.050 Uiso d R 1 . . H
H7b -0.1610 0.3573 -0.0382 0.050 Uiso d R 1 . . H
Ow8 0.0784(4) 0.1119(4) -0.0022(4) 0.0465(9) Uani d . 1 . . O
H8a 0.1225 0.1572 -0.0361 0.056 Uiso d R 1 . . H
H8b -0.0212 0.1474 -0.0578 0.056 Uiso d R 1 . . H

loop_
_atom_site_aniso_label
_atom_site_aniso_U_11
_atom_site_aniso_U_22
_atom_site_aniso_U_33
_atom_site_aniso_U_12
_atom_site_aniso_U_13
_atom_site_aniso_U_23
Co 0.0183(2) 0.0171(2) 0.0192(3) -0.0066(2) 0.00568(19) 0.00332(19)
V1 0.0103(3) 0.0148(3) 0.0198(3) -0.0044(2) 0.0027(2) 0.0033(2)
V2 0.0127(3) 0.0136(3) 0.0180(3) -0.0058(2) 0.0044(2) 0.0011(2)
V3 0.0125(3) 0.0143(3) 0.0142(3) -0.0051(2) 0.0041(2) 0.0034(2)
V4 0.0146(3) 0.0171(3) 0.0209(3) -0.0046(2) 0.0079(2) 0.0007(2)
V5 0.0143(3) 0.0151(3) 0.0228(3) -0.0035(2) 0.0031(2) 0.0073(2)
K 0.0255(5) 0.0412(6) 0.0339(5) -0.0148(4) 0.0127(4) 0.0018(4)
Oh1 0.0119(11) 0.0139(12) 0.0163(12) -0.0052(9) 0.0038(9) 0.0033(9)
Oc2 0.0122(11) 0.0143(12) 0.0177(12) -0.0047(9) 0.0041(9) 0.0042(9)
Oc3 0.0140(11) 0.0157(12) 0.0141(12) -0.0062(10) 0.0033(9) 0.0030(9)
Ob4 0.0130(12) 0.0175(12) 0.0228(13) -0.0045(10) 0.0071(10) 0.0027(10)
Ob5 0.0190(12) 0.0157(12) 0.0202(13) -0.0082(10) 0.0072(10) -0.0014(10)
Ob6 0.0164(12) 0.0183(13) 0.0174(13) -0.0048(10) 0.0069(10) 0.0025(10)
Ob7 0.0162(12) 0.0193(13) 0.0186(13) -0.0061(10) 0.0034(10) 0.0057(10)
Ob8 0.0169(12) 0.0137(12) 0.0225(13) -0.0055(10) 0.0052(10) 0.0045(10)
Ob9 0.0167(12) 0.0145(12) 0.0258(14) -0.0040(10) 0.0054(11) 0.0043(10)
Ob10 0.0157(12) 0.0183(13) 0.0220(13) -0.0062(10) 0.0028(10) 0.0057(10)
Ot11 0.0172(13) 0.0248(14) 0.0301(15) -0.0109(11) 0.0020(11) 0.0054(12)
Ot12 0.0198(13) 0.0251(14) 0.0255(14) -0.0135(11) 0.0051(11) 0.0003(11)
Ot13 0.0254(15) 0.0271(15) 0.0306(16) -0.0096(12) 0.0148(13) -0.0025(12)
Ot14 0.0281(15) 0.0220(14) 0.0373(17) -0.0057(12) 0.0029(13) 0.0162(13)
Ow1 0.0156(13) 0.0184(13) 0.0364(16) -0.0058(11) 0.0043(12) 0.0031(12)
Ow2 0.0242(14) 0.0223(14) 0.0348(16) -0.0047(12) 0.0129(12) 0.0122(12)
Ow3 0.0385(17) 0.0217(15) 0.0473(19) -0.0139(13) 0.0297(15) -0.0055(13)
Ow4 0.0335(16) 0.0208(14) 0.0324(16) -0.0073(13) 0.0087(13) 0.0072(12)
Ow5 0.0393(18) 0.0296(16) 0.0314(17) -0.0096(14) 0.0174(14) -0.0011(13)
Ow6 0.049(2) 0.084(3) 0.0267(17) -0.052(2) -0.0029(15) 0.0161(17)
Ow7 0.047(2) 0.0389(19) 0.039(2) -0.0213(17) 0.0096(16) -0.0031(15)
Ow8 0.053(2) 0.057(2) 0.038(2) -0.0292(19) 0.0136(17) 0.0032(17)

loop_
_atom_type_symbol
_atom_type_description
_atom_type_scat_dispersion_real
_atom_type_scat_dispersion_imag
_atom_type_scat_source
K K 0.2009 0.2494 'International Tables Vol C Tables 4.2.6.8 and 6.1.1.4'
Co Co 0.3494 0.9721 'International Tables Vol C Tables 4.2.6.8 and 6.1.1.4'
V V 0.3005 0.5294 'International Tables Vol C Tables 4.2.6.8 and 6.1.1.4'
O O 0.0106 0.0060 'International Tables Vol C Tables 4.2.6.8 and 6.1.1.4'
H H 0.0000 0.0000 'International Tables Vol C Tables 4.2.6.8 and 6.1.1.4'

loop_
_geom_angle_atom_site_label_1
_geom_angle_atom_site_label_2
_geom_angle_atom_site_label_3
_geom_angle_site_symmetry_1
_geom_angle_site_symmetry_3
_geom_angle
V2 V1 V4 . 2_666 119.88(3)
V2 V1 V5 . 2_666 119.67(3)
V2 V1 V3 . . 60.76(3)
V4 V1 V3 2_666 . 90.18(3)
V5 V1 V3 2_666 . 58.94(2)
V2 V1 V3 . 2_666 61.39(3)
V3 V1 V3 . 2_666 62.75(3)
V1 V2 V4 . . 119.64(3)
V1 V2 V5 . . 119.72(3)
V4 V2 V5 . . 58.95(3)
V1 V2 V3 . . 61.07(3)
V4 V2 V3 . . 58.63(2)
V5 V2 V3 . . 90.13(3)
V1 V2 V3 . 2_666 61.30(3)
V4 V2 V3 . 2_666 88.81(3)
V5 V2 V3 . 2_666 58.43(3)
V3 V2 V3 . 2_666 62.82(3)
V4 V3 V5 . 2_666 175.71(3)
V5 V3 V2 2_666 . 118.30(3)
V4 V3 V1 . . 118.59(3)
V5 V3 V1 2_666 . 60.16(3)
V2 V3 V1 . . 58.17(2)
V4 V3 V3 . 2_666 87.84(4)
V2 V3 V3 . 2_666 59.31(3)
V1 V3 V3 . 2_666 59.17(3)
V4 V3 V4 . 2_666 131.78(3)
V2 V3 V4 . 2_666 87.78(3)
V1 V3 V4 . 2_666 44.38(2)
V3 V4 V5 . . 92.49(3)
V3 V4 V2 . . 60.88(3)
V5 V4 V2 . . 60.66(3)
V1 V4 V2 2_666 . 91.57(3)
V4 V5 V3 . 2_666 91.52(3)
V4 V5 V1 . 2_666 59.72(3)
V4 V5 V2 . . 60.39(3)
V3 V5 V2 2_666 . 61.64(3)
V1 V5 V2 2_666 . 90.76(3)
V4 V5 V3 . . 43.64(2)
V3 V5 V3 2_666 . 47.90(3)
V1 V5 V3 2_666 . 45.81(2)
V2 V5 V3 . . 44.97(2)
Ow6 Co Ow3 . . 90.84(14)
Ow6 Co Ow4 . . 90.92(13)
Ow3 Co Ow4 . . 97.41(12)
Ow6 Co Ow5 . . 90.44(14)
Ow3 Co Ow5 . . 174.88(13)
Ow4 Co Ow5 . . 87.52(12)
Ow6 Co Ow2 . . 91.95(13)
Ow3 Co Ow2 . . 86.36(12)
Ow4 Co Ow2 . . 175.23(11)
Ow5 Co Ow2 . . 88.65(12)
Ow6 Co Ow1 . . 175.99(13)
Ow3 Co Ow1 . . 85.15(12)
Ow4 Co Ow1 . . 89.58(12)
Ow5 Co Ow1 . . 93.56(12)
Ow2 Co Ow1 . . 87.82(11)
Ot11 V1 Ob4 . . 102.41(13)
Ot11 V1 Ob10 . 2_666 104.73(13)
Ob4 V1 Ob10 . 2_666 93.80(12)
Ot11 V1 Oc3 . . 99.93(13)
Ob4 V1 Oc3 . . 155.06(11)
Ob10 V1 Oc3 2_666 . 91.10(11)
Ot11 V1 Oc2 . 2_666 98.16(13)
Ob4 V1 Oc2 . 2_666 89.15(11)
Oc3 V1 Oc2 . 2_666 76.79(10)
Ot11 V1 Oh1 . 2_666 173.15(12)
Ob4 V1 Oh1 . 2_666 80.43(10)
Oc3 V1 Oh1 . 2_666 76.19(9)
Ot12 V2 Ob5 . . 103.42(13)
Ot12 V2 Ob8 . . 102.27(13)
Ob5 V2 Ob8 . . 95.51(12)
Ot12 V2 Oc3 . . 99.48(13)
Ob5 V2 Oc3 . . 90.42(11)
Ob8 V2 Oc3 . . 155.43(11)
Ot12 V2 Oc2 . 2_666 99.24(12)
Ob5 V2 Oc2 . 2_666 155.35(11)
Ob8 V2 Oc2 . 2_666 88.97(11)
Oc3 V2 Oc2 . 2_666 76.30(10)
Ot12 V2 Oh1 . . 174.02(12)
Ob5 V2 Oh1 . . 80.86(10)
Ob8 V2 Oh1 . . 81.28(10)
Oc3 V2 Oh1 . . 76.14(10)
Oc2 V2 Oh1 2_666 . 75.88(9)
Ob6 V3 Ob7 . . 107.18(13)
Ob6 V3 Oc3 . . 98.84(12)
Ob7 V3 Oc3 . . 97.50(11)
Ob6 V3 Oc2 . . 96.46(12)
Ob7 V3 Oc2 . . 96.41(12)
Oc3 V3 Oc2 . . 155.25(10)
Ob6 V3 Oh1 . . 87.87(11)
Ob7 V3 Oh1 . . 164.90(11)
Oc3 V3 Oh1 . . 80.97(10)
Oc2 V3 Oh1 . . 80.28(10)
Ob6 V3 Oh1 . 2_666 165.58(11)
Ob7 V3 Oh1 . 2_666 87.13(11)
Oc3 V3 Oh1 . 2_666 80.58(10)
Oc2 V3 Oh1 . 2_666 79.78(10)
Oh1 V3 Oh1 . 2_666 77.80(10)
Ot13 V4 Ob9 . . 103.26(14)
Ot13 V4 Ob4 . 2_666 102.36(13)
Ob9 V4 Ob4 . 2_666 93.31(12)
Ot13 V4 Ob5 . . 101.55(13)
Ob9 V4 Ob5 . . 90.24(12)
Ob4 V4 Ob5 2_666 . 154.31(11)
Ot13 V4 Ob6 . . 99.96(13)
Ob9 V4 Ob6 . . 156.62(11)
Ob4 V4 Ob6 2_666 . 84.27(11)
Ob5 V4 Ob6 . . 82.49(11)
Ot13 V4 Oh1 . . 174.26(13)
Ob9 V4 Oh1 . . 82.31(10)
Ob4 V4 Oh1 2_666 . 78.44(10)
Ob5 V4 Oh1 . . 76.84(10)
Ob6 V4 Oh1 . . 74.41(9)
Ot14 V5 Ob9 . . 102.42(14)
Ot14 V5 Ob10 . . 102.87(14)
Ob9 V5 Ob10 . . 90.62(12)
Ot14 V5 Ob8 . . 102.06(14)
Ob9 V5 Ob8 . . 90.61(12)
Ob10 V5 Ob8 . . 154.16(11)
Ot14 V5 Ob7 . 2_666 102.00(14)
Ob9 V5 Ob7 . 2_666 155.58(11)
Ob10 V5 Ob7 . 2_666 84.68(11)
Ob8 V5 Ob7 . 2_666 83.60(11)
Ot14 V5 Oh1 . . 176.47(13)
Ob9 V5 Oh1 . . 81.04(10)
Ob10 V5 Oh1 . . 77.68(10)
Ob8 V5 Oh1 . . 77.02(10)
Ob7 V5 Oh1 2_666 . 74.54(9)
V3 Oh1 V3 . 2_666 102.20(10)
V3 Oh1 V2 . . 92.69(9)
V3 Oh1 V2 2_666 . 94.05(9)
V3 Oh1 V1 . 2_666 93.95(9)
V2 Oh1 V1 . 2_666 169.85(12)
V3 Oh1 V4 . . 87.86(9)
V3 Oh1 V4 2_666 . 169.79(12)
V2 Oh1 V4 . . 87.13(9)
V1 Oh1 V4 2_666 . 85.46(8)
V3 Oh1 V5 . . 170.73(12)
V3 Oh1 V5 2_666 . 87.07(9)
V2 Oh1 V5 . . 86.48(8)
V1 Oh1 V5 2_666 . 85.73(8)
V4 Oh1 V5 . . 82.88(8)
V3 Oc2 V1 . 2_666 107.68(11)
V3 Oc2 V2 . 2_666 107.71(11)
V3 Oc3 V1 . . 108.39(12)
V3 Oc3 V2 . . 107.14(12)
V1 Oc3 V2 . . 100.61(11)
V1 Ob4 V4 . 2_666 114.48(13)
V1 Ob4 K . 2_566 141.57(13)
V2 Ob5 V4 . . 114.05(13)
V3 Ob6 V4 . . 109.86(13)
V3 Ob7 V5 . 2_666 111.25(13)
V2 Ob8 V5 . . 114.14(13)
V4 Ob9 V5 . . 113.71(14)
V1 Ob10 V5 2_666 . 114.83(14)

loop_
_geom_bond_atom_site_label_1
_geom_bond_atom_site_label_2
_geom_bond_site_symmetry_2
_geom_bond_distance
_geom_bond_publ_flag
V1 V2 . 3.0500(10) ?
V1 V3 . 3.1420(10) ?
V1 V3 2_666 3.1790(10) ?
V1 V4 2_666 3.0840(10) ?
V1 V5 2_666 3.1190(10) ?
V2 V3 . 3.1330(10) ?
V2 V3 2_666 3.1820(10) ?
V2 V4 . 3.1210(10) ?
V2 V5 . 3.1290(10) ?
V3 V3 2_666 3.2910(10) ?
V3 V4 . 3.0620(10) ?
V3 V5 2_666 3.0810(10) ?
V4 V5 . 3.0750(10) ?
V4 V1 2_666 3.0840(10) ?
Co Ow1 . 2.111(3) ?
Co Ow2 . 2.092(3) ?
Co Ow3 . 2.072(3) ?
Co Ow4 . 2.076(3) ?
Co Ow5 . 2.092(3) ?
Co Ow6 . 2.066(3) ?
V1 Oh1 2_666 2.241(2) yes
V1 Oc2 2_666 2.004(3) yes
V1 Oc3 . 1.973(2) yes
V1 Ob4 . 1.826(3) yes
V1 Ob10 2_666 1.832(3) yes
V1 Ot11 . 1.608(3) yes
V2 Oh1 . 2.224(2) yes
V2 Oc2 2_666 2.006(3) yes
V2 Oc3 . 1.992(3) yes
V2 Ob5 . 1.811(3) yes
V2 Ob8 . 1.836(3) yes
V2 Ot12 . 1.604(3) yes
V3 Oh1 . 2.105(2) yes
V3 Oh1 2_666 2.124(2) yes
V3 Oc2 . 1.933(2) yes
V3 Oc3 . 1.902(2) yes
V3 Ob6 . 1.678(3) yes
V3 Ob7 . 1.704(3) yes
V4 Oh1 . 2.304(2) yes
V4 Ob6 . 2.054(3) yes
V4 Ob4 2_666 1.841(3) yes
V4 Ob5 . 1.908(3) yes
V4 Ob9 . 1.832(3) yes
V4 Ot13 . 1.604(3) yes
V5 Oh1 . 2.342(3) yes
V5 Ob7 2_666 2.022(3) yes
V5 Ob8 . 1.892(3) yes
V5 Ob9 . 1.841(3) yes
V5 Ob10 . 1.870(3) yes
V5 OT14 . 1.594(3) yes
K Ob4 2_566 2.786(3) ?
K Ow8 . 2.756(4) ?
K Ot11 . 3.051(3) ?
K Ot12 . 2.782(3) ?
K Ot13 1_455 2.984(3) ?
K Ot14 2_656 3.030(3) ?
K Ow1 2_666 3.008(3) ?
K Ow2 2_666 2.934(3) ?

loop_
_geom_hbond_atom_site_label_D
_geom_hbond_atom_site_label_H
_geom_hbond_atom_site_label_A
_geom_hbond_site_symmetry_A
_geom_hbond_distance_DH
_geom_hbond_distance_HA
_geom_hbond_distance_DA
_geom_hbond_angle_DHA
Ow1 H1b Ob9 1_565 0.93 1.83 2.728(4) 163
Ow1 H1a Ob10 2_766 0.93 2.01 2.925(4) 166
Ow1 H1b Ow4 . 0.93 2.79 2.950(4) 90
Ow1 H1a Ow5 . 0.93 2.99 3.063(4) 86
Ow1 H1a Ob4 1_655 0.93 2.67 3.069(4) 107
Ow2 H2a Oc2 . 0.85 1.85 2.685(3) 166
Ow2 H2b Ow5 . 1.01 2.63 2.923(4) 97
Ow2 H2b Ow7 1_655 1.01 2.41 3.063(4) 122
Ow2 H2b Ot11 1_655 1.01 2.04 2.937(4) 147
Ow3 H3b Ob8 1_565 0.99 1.73 2.702(4) 167
Ow3 H3a Ob8 2_666 0.93 1.84 2.763(4) 167
Ow4 H4b Ob5 1_565 0.86 1.99 2.749(4) 147
Ow4 H4b Ow4 2_675 0.86 2.59 3.041(6) 114
Ow4 H4a Ow8 2_665 0.93 2.08 2.949(5) 154
Ow4 H4a Ot12 2_665 0.93 2.76 3.060(4) 100
Ow5 H5b Ow7 1_655 0.88 2.08 2.889(5) 152
Ow6 H6b Ob7 . 0.91 1.91 2.804(4) 170
Ow7 H7b Ob10 1_454 0.96 2.04 2.958(4) 160
